data_4110264
loop_
_publ_author_name
'James D. Crowley'
'David A. Leigh'
'Paul J. Lusby'
'Roy T. McBurney'
'Laure-Emmanuelle Perret-Aebi'
'Christiane Petzold'
'Alexandra M. Z. Slawin'
'Mark D. Symes'

_publ_section_title
;
 A Switchable Palladium-Complexed Molecular Shuttle and Its Metastable
 Positional Isomers
;
_journal_name_full 'Journal of the American Chemical Society'
_journal_page_first 15085
_journal_page_last 15090
_journal_paper_doi 10.1021/ja076570h
_journal_volume 129
_journal_year 2007
_chemical_formula_moiety 'C46 H61 N5 O4 Pd'
_chemical_formula_sum 'C46 H61 N5 O4 Pd'
_chemical_formula_weight 854.40
_chemical_name_systematic
; 
 ? 
;
_space_group_IT_number 14
_symmetry_cell_setting monoclinic
_symmetry_space_group_name_Hall '-P 2ybc'
_symmetry_space_group_name_H-M 'P 1 21/c 1'
_atom_sites_solution_hydrogens geom
_atom_sites_solution_primary direct
_atom_sites_solution_secondary difmap
_audit_creation_method SHELXL-97
_cell_angle_alpha 90.00
_cell_angle_beta 91.62(3)
_cell_angle_gamma 90.00
_cell_formula_units_Z 4
_cell_length_a 18.098(2)
_cell_length_b 18.151(2)
_cell_length_c 12.7405(14)
_cell_measurement_reflns_used 13440
_cell_measurement_temperature 93(2)
_cell_measurement_theta_max 28.6605
_cell_measurement_theta_min 1.5892
_cell_volume 4183.5(8)
_computing_cell_refinement 'CrystalClear (Rigaku Corp., 2004)'
_computing_data_collection 'CrystalClear (Rigaku Corp., 2004)'
_computing_data_reduction 'CrystalClear (Rigaku Corp., 2004)'
_computing_molecular_graphics 'Bruker SHELXTL'
_computing_publication_material 'Bruker SHELXTL'
_computing_structure_refinement 'SHELXL-97 (Sheldrick, 1997)'
_computing_structure_solution 'SHELXS-97 (Sheldrick, 1990)'
_diffrn_ambient_temperature 93(2)
_diffrn_measured_fraction_theta_full 0.991
_diffrn_measured_fraction_theta_max 0.989
_diffrn_measurement_device_type CCD
_diffrn_measurement_method '\w and \f scans'
_diffrn_radiation_monochromator confocal
_diffrn_radiation_source 'rotating anode'
_diffrn_radiation_wavelength 0.71073
_diffrn_reflns_av_R_equivalents 0.0510
_diffrn_reflns_av_sigmaI/netI 0.0745
_diffrn_reflns_limit_h_max 18
_diffrn_reflns_limit_h_min -21
_diffrn_reflns_limit_k_max 19
_diffrn_reflns_limit_k_min -21
_diffrn_reflns_limit_l_max 14
_diffrn_reflns_limit_l_min -15
_diffrn_reflns_number 27337
_diffrn_reflns_theta_full 25.00
_diffrn_reflns_theta_max 25.36
_diffrn_reflns_theta_min 1.59
_exptl_absorpt_coefficient_mu 0.493
_exptl_absorpt_correction_T_max 1.0000
_exptl_absorpt_correction_T_min 0.6966
_exptl_absorpt_correction_type multi-scan
_exptl_crystal_colour Yellow
_exptl_crystal_density_diffrn 1.357
_exptl_crystal_description Prism
_exptl_crystal_F_000 1800
_exptl_crystal_size_max 0.0800
_exptl_crystal_size_mid 0.0800
_exptl_crystal_size_min 0.0800
_refine_diff_density_max 1.273
_refine_diff_density_min -1.090
_refine_diff_density_rms 0.098
_refine_ls_extinction_method none
_refine_ls_goodness_of_fit_ref 1.125
_refine_ls_hydrogen_treatment constr
_refine_ls_matrix_type full
_refine_ls_number_parameters 506
_refine_ls_number_reflns 7572
_refine_ls_number_restraints 0
_refine_ls_restrained_S_all 1.125
_refine_ls_R_factor_all 0.0642
_refine_ls_R_factor_gt 0.0512
_refine_ls_shift/su_max 0.001
_refine_ls_shift/su_mean 0.000
_refine_ls_structure_factor_coef Fsqd
_refine_ls_weighting_details 'calc w=1/[\s^2^(Fo^2^)+(0.0476P)^2^+1.9085P] where P=(Fo^2^+2Fc^2^)/3'
_refine_ls_weighting_scheme calc
_refine_ls_wR_factor_gt 0.1178
_refine_ls_wR_factor_ref 0.1268
_reflns_number_gt 6199
_reflns_number_total 7572
_reflns_threshold_expression >2sigma(I)
_cod_data_source_file ja076570hsi20070831_055622.cif
_cod_data_source_block dled137
_cod_original_cell_volume 4183.6(8)
_cod_database_code 4110264

loop_
_symmetry_equiv_pos_as_xyz
'x, y, z'
'-x, y+1/2, -z+1/2'
'-x, -y, -z'
'x, -y-1/2, z-1/2'

loop_
_atom_site_label
_atom_site_type_symbol
_atom_site_fract_x
_atom_site_fract_y
_atom_site_fract_z
_atom_site_U_iso_or_equiv
_atom_site_adp_type
_atom_site_occupancy
_atom_site_symmetry_multiplicity
_atom_site_calc_flag
_atom_site_refinement_flags
Pd1 Pd 0.662166(15) 0.034980(14) 0.21787(2) 0.01693(12) Uani 1 1 d .
C1 C 0.5950(2) 0.0206(2) -0.0103(3) 0.0240(9) Uani 1 1 d .
H1A H 0.5676 0.0534 -0.0598 0.029 Uiso 1 1 calc R
H1B H 0.5583 -0.0114 0.0235 0.029 Uiso 1 1 calc R
N2 N 0.63131(16) 0.06573(17) 0.0703(2) 0.0217(7) Uani 1 1 d .
C3 C 0.6407(2) 0.1378(2) 0.0484(3) 0.0231(8) Uani 1 1 d .
O3 O 0.62590(15) 0.16992(15) -0.0358(2) 0.0321(7) Uani 1 1 d .
C4 C 0.6734(2) 0.1801(2) 0.1407(3) 0.0216(8) Uani 1 1 d .
N5 N 0.68683(16) 0.13828(16) 0.2258(2) 0.0194(7) Uani 1 1 d .
C6 C 0.71426(19) 0.1645(2) 0.3173(3) 0.0210(8) Uani 1 1 d .
C7 C 0.7298(2) 0.2393(2) 0.3261(3) 0.0258(9) Uani 1 1 d .
H7A H 0.7487 0.2594 0.3902 0.031 Uiso 1 1 calc R
C8 C 0.7171(2) 0.2840(2) 0.2388(3) 0.0281(9) Uani 1 1 d .
H8A H 0.7276 0.3352 0.2433 0.034 Uiso 1 1 calc R
C9 C 0.6894(2) 0.2548(2) 0.1455(3) 0.0268(9) Uani 1 1 d .
H9A H 0.6814 0.2854 0.0858 0.032 Uiso 1 1 calc R
C10 C 0.72353(19) 0.1071(2) 0.4018(3) 0.0204(8) Uani 1 1 d .
O10 O 0.75009(15) 0.12372(14) 0.4896(2) 0.0291(6) Uani 1 1 d .
N11 N 0.69887(17) 0.03978(15) 0.3697(2) 0.0193(7) Uani 1 1 d .
C12 C 0.7070(2) -0.0216(2) 0.4440(3) 0.0219(8) Uani 1 1 d .
H12A H 0.6654 -0.0563 0.4324 0.026 Uiso 1 1 calc R
H12B H 0.7042 -0.0022 0.5164 0.026 Uiso 1 1 calc R
C13 C 0.7790(2) -0.0630(2) 0.4336(3) 0.0209(8) Uani 1 1 d .
C14 C 0.8461(2) -0.0260(2) 0.4407(3) 0.0219(9) Uani 1 1 d .
H14A H 0.8461 0.0258 0.4517 0.026 Uiso 1 1 calc R
C15 C 0.9131(2) -0.0619(2) 0.4321(3) 0.0230(8) Uani 1 1 d .
H15A H 0.9581 -0.0351 0.4364 0.028 Uiso 1 1 calc R
C16 C 0.9136(2) -0.1379(2) 0.4172(3) 0.0230(9) Uani 1 1 d .
C17 C 0.8471(2) -0.1762(2) 0.4077(3) 0.0247(9) Uani 1 1 d .
H17A H 0.8471 -0.2278 0.3957 0.030 Uiso 1 1 calc R
C18 C 0.7806(2) -0.1386(2) 0.4160(3) 0.0226(8) Uani 1 1 d .
H18A H 0.7354 -0.1651 0.4095 0.027 Uiso 1 1 calc R
O19 O 0.97637(14) -0.18032(14) 0.4114(2) 0.0264(6) Uani 1 1 d .
C20 C 1.0476(2) -0.1445(2) 0.4232(3) 0.0267(9) Uani 1 1 d .
H20A H 1.0852 -0.1817 0.4443 0.032 Uiso 1 1 calc R
H20B H 1.0453 -0.1075 0.4801 0.032 Uiso 1 1 calc R
C21 C 1.0715(2) -0.1069(2) 0.3242(3) 0.0261(9) Uani 1 1 d .
H21A H 1.1207 -0.0842 0.3372 0.031 Uiso 1 1 calc R
H21B H 1.0361 -0.0669 0.3063 0.031 Uiso 1 1 calc R
C22 C 1.0756(2) -0.1598(2) 0.2308(3) 0.0246(9) Uani 1 1 d .
H22A H 1.1088 -0.2013 0.2501 0.030 Uiso 1 1 calc R
H22B H 1.0258 -0.1803 0.2152 0.030 Uiso 1 1 calc R
C23 C 1.1039(2) -0.1224(2) 0.1327(3) 0.0269(9) Uani 1 1 d .
H23A H 1.1544 -0.1036 0.1474 0.032 Uiso 1 1 calc R
H23B H 1.0718 -0.0798 0.1149 0.032 Uiso 1 1 calc R
C24 C 1.1052(2) -0.1746(2) 0.0384(3) 0.0248(9) Uani 1 1 d .
H24A H 1.0545 -0.1792 0.0081 0.030 Uiso 1 1 calc R
H24B H 1.1211 -0.2240 0.0630 0.030 Uiso 1 1 calc R
C25 C 1.1569(2) -0.1492(2) -0.0478(3) 0.0264(9) Uani 1 1 d .
H25A H 1.2079 -0.1466 -0.0178 0.032 Uiso 1 1 calc R
H25B H 1.1564 -0.1867 -0.1042 0.032 Uiso 1 1 calc R
C26 C 1.1373(2) -0.0752(2) -0.0961(3) 0.0282(9) Uani 1 1 d .
H26A H 1.1751 -0.0625 -0.1476 0.034 Uiso 1 1 calc R
H26B H 1.1397 -0.0374 -0.0400 0.034 Uiso 1 1 calc R
C27 C 1.0618(2) -0.0710(2) -0.1505(3) 0.0264(9) Uani 1 1 d .
H27A H 1.0546 -0.0209 -0.1797 0.032 Uiso 1 1 calc R
H27B H 1.0233 -0.0793 -0.0980 0.032 Uiso 1 1 calc R
C28 C 1.0516(2) -0.1275(2) -0.2393(3) 0.0279(9) Uani 1 1 d .
H28A H 1.0930 -0.1222 -0.2878 0.034 Uiso 1 1 calc R
H28B H 1.0546 -0.1776 -0.2086 0.034 Uiso 1 1 calc R
C29 C 0.9792(2) -0.1210(2) -0.3025(3) 0.0251(9) Uani 1 1 d .
H29A H 0.9804 -0.1553 -0.3627 0.030 Uiso 1 1 calc R
H29B H 0.9750 -0.0703 -0.3310 0.030 Uiso 1 1 calc R
C30 C 0.9107(2) -0.1376(2) -0.2387(3) 0.0264(9) Uani 1 1 d .
H30A H 0.9165 -0.1865 -0.2049 0.032 Uiso 1 1 calc R
H30B H 0.9063 -0.1003 -0.1827 0.032 Uiso 1 1 calc R
C31 C 0.8416(2) -0.1373(2) -0.3068(3) 0.0250(9) Uani 1 1 d .
H31A H 0.8319 -0.0864 -0.3315 0.030 Uiso 1 1 calc R
H31B H 0.8496 -0.1684 -0.3692 0.030 Uiso 1 1 calc R
O32 O 0.77752(14) -0.16384(14) -0.2537(2) 0.0282(6) Uani 1 1 d .
C33 C 0.7386(2) -0.1154(2) -0.1945(3) 0.0219(8) Uani 1 1 d .
C34 C 0.6748(2) -0.1451(2) -0.1505(3) 0.0259(9) Uani 1 1 d .
H34A H 0.6627 -0.1954 -0.1616 0.031 Uiso 1 1 calc R
C35 C 0.6296(2) -0.1013(2) -0.0911(3) 0.0235(8) Uani 1 1 d .
H35A H 0.5864 -0.1219 -0.0624 0.028 Uiso 1 1 calc R
C36 C 0.6462(2) -0.0276(2) -0.0725(3) 0.0202(8) Uani 1 1 d .
C37 C 0.7105(2) 0.0010(2) -0.1148(3) 0.0238(9) Uani 1 1 d .
H37A H 0.7231 0.0510 -0.1020 0.029 Uiso 1 1 calc R
C38 C 0.7562(2) -0.0420(2) -0.1749(3) 0.0249(9) Uani 1 1 d .
H38A H 0.7997 -0.0213 -0.2027 0.030 Uiso 1 1 calc R
N39 N 0.63043(17) -0.07378(16) 0.2067(2) 0.0185(7) Uani 1 1 d .
C40 C 0.6746(2) -0.12638(19) 0.1687(3) 0.0189(8) Uani 1 1 d .
C41 C 0.6512(2) -0.19717(19) 0.1505(3) 0.0199(8) Uani 1 1 d .
H41A H 0.6849 -0.2327 0.1252 0.024 Uiso 1 1 calc R
C42 C 0.57733(19) -0.21774(19) 0.1692(3) 0.0182(8) Uani 1 1 d .
C43 C 0.5321(2) -0.16204(19) 0.2098(3) 0.0211(8) Uani 1 1 d .
H43A H 0.4822 -0.1730 0.2252 0.025 Uiso 1 1 calc R
C44 C 0.5585(2) -0.0925(2) 0.2274(3) 0.0199(8) Uani 1 1 d .
C45 C 0.75315(19) -0.10261(19) 0.1447(3) 0.0193(8) Uani 1 1 d .
H45A H 0.7753 -0.0792 0.2083 0.023 Uiso 1 1 calc R
H45B H 0.7506 -0.0648 0.0888 0.023 Uiso 1 1 calc R
C46 C 0.8048(2) -0.1648(2) 0.1098(3) 0.0245(9) Uani 1 1 d .
H46A H 0.8078 -0.2030 0.1652 0.029 Uiso 1 1 calc R
H46B H 0.7838 -0.1879 0.0452 0.029 Uiso 1 1 calc R
C47 C 0.8818(2) -0.1364(2) 0.0889(3) 0.0329(10) Uani 1 1 d .
H47A H 0.9130 -0.1773 0.0666 0.049 Uiso 1 1 calc R
H47B H 0.9032 -0.1144 0.1531 0.049 Uiso 1 1 calc R
H47C H 0.8791 -0.0990 0.0333 0.049 Uiso 1 1 calc R
C48 C 0.5106(2) -0.03002(19) 0.2663(3) 0.0209(8) Uani 1 1 d .
H48A H 0.5032 0.0056 0.2081 0.025 Uiso 1 1 calc R
H48B H 0.5384 -0.0043 0.3235 0.025 Uiso 1 1 calc R
C49 C 0.4348(2) -0.0509(2) 0.3068(3) 0.0255(9) Uani 1 1 d .
H49A H 0.4098 -0.0842 0.2554 0.031 Uiso 1 1 calc R
H49B H 0.4043 -0.0059 0.3123 0.031 Uiso 1 1 calc R
C50 C 0.4393(2) -0.0892(2) 0.4144(3) 0.0291(9) Uani 1 1 d .
H50A H 0.3894 -0.1020 0.4361 0.044 Uiso 1 1 calc R
H50B H 0.4623 -0.0558 0.4662 0.044 Uiso 1 1 calc R
H50C H 0.4690 -0.1341 0.4094 0.044 Uiso 1 1 calc R
N51 N 0.55170(17) -0.28631(16) 0.1482(2) 0.0227(7) Uani 1 1 d .
C52 C 0.5974(2) -0.3385(2) 0.0919(3) 0.0264(9) Uani 1 1 d .
H52A H 0.6474 -0.3186 0.0864 0.040 Uiso 1 1 calc R
H52B H 0.5759 -0.3467 0.0214 0.040 Uiso 1 1 calc R
H52C H 0.5995 -0.3854 0.1302 0.040 Uiso 1 1 calc R
C53 C 0.4744(2) -0.3053(2) 0.1662(3) 0.0267(9) Uani 1 1 d .
H53A H 0.4510 -0.2653 0.2047 0.040 Uiso 1 1 calc R
H53B H 0.4723 -0.3508 0.2073 0.040 Uiso 1 1 calc R
H53C H 0.4483 -0.3124 0.0985 0.040 Uiso 1 1 calc R

loop_
_atom_site_aniso_label
_atom_site_aniso_U_11
_atom_site_aniso_U_22
_atom_site_aniso_U_33
_atom_site_aniso_U_23
_atom_site_aniso_U_13
_atom_site_aniso_U_12
Pd1 0.0176(2) 0.01212(18) 0.02118(18) -0.00019(10) 0.00214(14) 0.00009(10)
C1 0.024(2) 0.030(2) 0.0177(18) 0.0017(16) -0.0036(17) -0.0030(17)
N2 0.0198(17) 0.0238(18) 0.0216(15) -0.0001(13) 0.0035(14) 0.0000(14)
C3 0.016(2) 0.022(2) 0.031(2) 0.0053(16) 0.0048(17) 0.0027(16)
O3 0.0315(16) 0.0320(17) 0.0327(15) 0.0137(13) -0.0010(13) 0.0011(13)
C4 0.0153(19) 0.0163(19) 0.034(2) 0.0033(16) 0.0063(17) 0.0028(15)
N5 0.0165(16) 0.0138(16) 0.0283(17) -0.0016(13) 0.0064(14) 0.0026(13)
C6 0.0140(19) 0.022(2) 0.027(2) -0.0027(16) 0.0054(17) 0.0036(15)
C7 0.023(2) 0.016(2) 0.038(2) -0.0085(17) 0.0040(18) -0.0017(16)
C8 0.021(2) 0.015(2) 0.049(2) 0.0002(18) 0.011(2) -0.0004(16)
C9 0.024(2) 0.018(2) 0.039(2) 0.0070(17) 0.0117(19) 0.0016(17)
C10 0.0149(19) 0.021(2) 0.0255(19) -0.0042(15) 0.0061(17) 0.0032(16)
O10 0.0310(16) 0.0268(16) 0.0294(15) -0.0110(12) -0.0022(13) -0.0004(12)
N11 0.0210(18) 0.0154(17) 0.0214(16) 0.0010(12) 0.0020(14) 0.0000(12)
C12 0.025(2) 0.021(2) 0.0201(19) 0.0029(15) 0.0003(17) -0.0007(16)
C13 0.026(2) 0.021(2) 0.0164(17) 0.0010(15) 0.0027(16) 0.0000(17)
C14 0.026(2) 0.017(2) 0.0225(19) -0.0020(14) 0.0035(17) 0.0012(16)
C15 0.023(2) 0.021(2) 0.0251(19) 0.0030(16) 0.0044(17) 0.0010(17)
C16 0.028(2) 0.021(2) 0.0197(18) 0.0042(15) 0.0067(17) 0.0024(17)
C17 0.035(2) 0.017(2) 0.0220(19) 0.0006(15) 0.0052(18) 0.0008(17)
C18 0.026(2) 0.020(2) 0.0219(19) -0.0003(15) 0.0043(17) -0.0043(17)
O19 0.0264(15) 0.0197(14) 0.0336(15) 0.0047(11) 0.0066(12) 0.0018(12)
C20 0.024(2) 0.024(2) 0.033(2) 0.0015(17) 0.0035(18) 0.0038(17)
C21 0.027(2) 0.021(2) 0.031(2) 0.0011(16) 0.0053(18) 0.0001(17)
C22 0.022(2) 0.018(2) 0.034(2) 0.0007(16) 0.0020(18) 0.0014(16)
C23 0.029(2) 0.020(2) 0.032(2) -0.0016(16) 0.0053(18) -0.0032(17)
C24 0.019(2) 0.025(2) 0.030(2) -0.0014(16) 0.0011(17) 0.0009(17)
C25 0.022(2) 0.030(2) 0.028(2) -0.0010(16) 0.0027(18) 0.0014(17)
C26 0.029(2) 0.026(2) 0.030(2) -0.0022(17) 0.0020(18) -0.0037(18)
C27 0.025(2) 0.022(2) 0.032(2) -0.0013(16) -0.0005(18) 0.0009(17)
C28 0.026(2) 0.029(2) 0.030(2) -0.0029(17) 0.0057(18) -0.0009(17)
C29 0.030(2) 0.023(2) 0.0221(19) -0.0006(15) 0.0051(18) -0.0021(17)
C30 0.032(2) 0.026(2) 0.0211(19) 0.0047(16) 0.0023(18) 0.0017(18)
C31 0.027(2) 0.023(2) 0.0245(19) -0.0007(16) 0.0050(18) -0.0008(17)
O32 0.0267(15) 0.0257(15) 0.0324(15) -0.0072(12) 0.0071(13) -0.0057(12)
C33 0.023(2) 0.025(2) 0.0184(18) 0.0000(15) -0.0004(16) -0.0010(16)
C34 0.031(2) 0.021(2) 0.025(2) -0.0024(16) 0.0003(18) -0.0048(17)
C35 0.021(2) 0.026(2) 0.0241(19) 0.0049(16) 0.0002(17) -0.0073(17)
C36 0.019(2) 0.026(2) 0.0160(18) 0.0005(14) -0.0024(16) -0.0003(16)
C37 0.021(2) 0.022(2) 0.028(2) 0.0025(16) -0.0048(17) -0.0074(17)
C38 0.024(2) 0.024(2) 0.026(2) 0.0011(16) 0.0037(18) -0.0037(16)
N39 0.0257(18) 0.0143(16) 0.0153(14) -0.0014(12) 0.0002(13) -0.0016(13)
C40 0.018(2) 0.0179(19) 0.0203(18) 0.0036(14) -0.0022(16) -0.0028(15)
C41 0.024(2) 0.0141(19) 0.0213(18) 0.0007(14) -0.0009(16) 0.0045(15)
C42 0.0176(19) 0.0147(19) 0.0224(18) 0.0032(14) 0.0032(16) -0.0012(15)
C43 0.022(2) 0.0143(19) 0.0268(19) -0.0007(15) 0.0040(17) -0.0013(16)
C44 0.018(2) 0.019(2) 0.0228(18) 0.0017(15) 0.0032(16) -0.0013(15)
C45 0.020(2) 0.0168(19) 0.0211(18) 0.0007(14) 0.0044(16) -0.0003(16)
C46 0.020(2) 0.021(2) 0.033(2) -0.0048(16) 0.0041(17) -0.0004(16)
C47 0.026(2) 0.025(2) 0.048(3) -0.0062(19) 0.007(2) 0.0026(18)
C48 0.022(2) 0.015(2) 0.0249(19) -0.0024(14) 0.0032(17) -0.0002(15)
C49 0.024(2) 0.020(2) 0.032(2) -0.0042(16) 0.0042(18) 0.0014(17)
C50 0.035(2) 0.024(2) 0.028(2) -0.0002(16) 0.0099(19) -0.0003(18)
N51 0.0203(17) 0.0147(16) 0.0334(17) -0.0042(13) 0.0070(15) -0.0030(13)
C52 0.032(2) 0.016(2) 0.031(2) -0.0054(16) 0.0034(19) -0.0008(17)
C53 0.022(2) 0.019(2) 0.039(2) -0.0062(17) 0.0061(19) -0.0070(16)

loop_
_atom_type_symbol
_atom_type_description
_atom_type_scat_dispersion_real
_atom_type_scat_dispersion_imag
_atom_type_scat_source
C C 0.0033 0.0016 'International Tables Vol C Tables 4.2.6.8 and 6.1.1.4'
H H 0.0000 0.0000 'International Tables Vol C Tables 4.2.6.8 and 6.1.1.4'
N N 0.0061 0.0033 'International Tables Vol C Tables 4.2.6.8 and 6.1.1.4'
O O 0.0106 0.0060 'International Tables Vol C Tables 4.2.6.8 and 6.1.1.4'
Pd Pd -0.9988 1.0072 'International Tables Vol C Tables 4.2.6.8 and 6.1.1.4'

loop_
_geom_angle_atom_site_label_1
_geom_angle_atom_site_label_2
_geom_angle_atom_site_label_3
_geom_angle
N5 Pd1 N2 80.67(13)
N5 Pd1 N11 80.75(12)
N2 Pd1 N11 161.37(12)
N5 Pd1 N39 177.04(12)
N2 Pd1 N39 97.54(12)
N11 Pd1 N39 100.96(11)
N2 C1 C36 115.0(3)
N2 C1 H1A 108.5
C36 C1 H1A 108.5
N2 C1 H1B 108.5
C36 C1 H1B 108.5
H1A C1 H1B 107.5
C3 N2 C1 117.1(3)
C3 N2 Pd1 115.3(2)
C1 N2 Pd1 127.4(2)
O3 C3 N2 127.4(4)
O3 C3 C4 120.2(3)
N2 C3 C4 112.4(3)
N5 C4 C9 119.0(4)
N5 C4 C3 113.6(3)
C9 C4 C3 127.4(3)
C4 N5 C6 123.8(3)
C4 N5 Pd1 118.2(3)
C6 N5 Pd1 118.0(2)
N5 C6 C7 119.1(3)
N5 C6 C10 114.0(3)
C7 C6 C10 127.0(3)
C6 C7 C8 118.5(4)
C6 C7 H7A 120.8
C8 C7 H7A 120.8
C9 C8 C7 120.8(4)
C9 C8 H8A 119.6
C7 C8 H8A 119.6
C8 C9 C4 118.8(4)
C8 C9 H9A 120.6
C4 C9 H9A 120.6
O10 C10 N11 127.3(3)
O10 C10 C6 120.5(3)
N11 C10 C6 112.2(3)
C10 N11 C12 117.5(3)
C10 N11 Pd1 114.9(2)
C12 N11 Pd1 127.4(2)
N11 C12 C13 113.1(3)
N11 C12 H12A 109.0
C13 C12 H12A 109.0
N11 C12 H12B 109.0
C13 C12 H12B 109.0
H12A C12 H12B 107.8
C14 C13 C18 117.7(3)
C14 C13 C12 120.6(3)
C18 C13 C12 121.8(3)
C15 C14 C13 122.3(3)
C15 C14 H14A 118.9
C13 C14 H14A 118.9
C14 C15 C16 119.2(4)
C14 C15 H15A 120.4
C16 C15 H15A 120.4
O19 C16 C17 115.5(3)
O19 C16 C15 124.8(3)
C17 C16 C15 119.8(4)
C18 C17 C16 119.8(3)
C18 C17 H17A 120.1
C16 C17 H17A 120.1
C17 C18 C13 121.2(4)
C17 C18 H18A 119.4
C13 C18 H18A 119.4
C16 O19 C20 118.5(3)
O19 C20 C21 113.1(3)
O19 C20 H20A 109.0
C21 C20 H20A 109.0
O19 C20 H20B 109.0
C21 C20 H20B 109.0
H20A C20 H20B 107.8
C20 C21 C22 112.7(3)
C20 C21 H21A 109.0
C22 C21 H21A 109.0
C20 C21 H21B 109.0
C22 C21 H21B 109.0
H21A C21 H21B 107.8
C23 C22 C21 112.5(3)
C23 C22 H22A 109.1
C21 C22 H22A 109.1
C23 C22 H22B 109.1
C21 C22 H22B 109.1
H22A C22 H22B 107.8
C22 C23 C24 112.4(3)
C22 C23 H23A 109.1
C24 C23 H23A 109.1
C22 C23 H23B 109.1
C24 C23 H23B 109.1
H23A C23 H23B 107.9
C23 C24 C25 113.5(3)
C23 C24 H24A 108.9
C25 C24 H24A 108.9
C23 C24 H24B 108.9
C25 C24 H24B 108.9
H24A C24 H24B 107.7
C26 C25 C24 114.7(3)
C26 C25 H25A 108.6
C24 C25 H25A 108.6
C26 C25 H25B 108.6
C24 C25 H25B 108.6
H25A C25 H25B 107.6
C25 C26 C27 115.3(3)
C25 C26 H26A 108.5
C27 C26 H26A 108.5
C25 C26 H26B 108.5
C27 C26 H26B 108.5
H26A C26 H26B 107.5
C26 C27 C28 113.1(3)
C26 C27 H27A 109.0
C28 C27 H27A 109.0
C26 C27 H27B 109.0
C28 C27 H27B 109.0
H27A C27 H27B 107.8
C29 C28 C27 114.9(3)
C29 C28 H28A 108.6
C27 C28 H28A 108.6
C29 C28 H28B 108.6
C27 C28 H28B 108.6
H28A C28 H28B 107.5
C28 C29 C30 113.7(3)
C28 C29 H29A 108.8
C30 C29 H29A 108.8
C28 C29 H29B 108.8
C30 C29 H29B 108.8
H29A C29 H29B 107.7
C31 C30 C29 111.5(3)
C31 C30 H30A 109.3
C29 C30 H30A 109.3
C31 C30 H30B 109.3
C29 C30 H30B 109.3
H30A C30 H30B 108.0
O32 C31 C30 113.3(3)
O32 C31 H31A 108.9
C30 C31 H31A 108.9
O32 C31 H31B 108.9
C30 C31 H31B 108.9
H31A C31 H31B 107.7
C33 O32 C31 118.5(3)
O32 C33 C38 126.6(3)
O32 C33 C34 114.5(3)
C38 C33 C34 118.9(3)
C35 C34 C33 120.2(4)
C35 C34 H34A 119.9
C33 C34 H34A 119.9
C34 C35 C36 121.3(3)
C34 C35 H35A 119.4
C36 C35 H35A 119.4
C35 C36 C37 118.0(3)
C35 C36 C1 120.8(3)
C37 C36 C1 121.2(3)
C38 C37 C36 121.5(4)
C38 C37 H37A 119.2
C36 C37 H37A 119.2
C37 C38 C33 120.0(3)
C37 C38 H38A 120.0
C33 C38 H38A 120.0
C40 N39 C44 117.9(3)
C40 N39 Pd1 122.6(2)
C44 N39 Pd1 119.1(2)
N39 C40 C41 122.9(3)
N39 C40 C45 116.0(3)
C41 C40 C45 121.1(3)
C40 C41 C42 120.5(3)
C40 C41 H41A 119.8
C42 C41 H41A 119.8
N51 C42 C43 122.2(3)
N51 C42 C41 122.0(3)
C43 C42 C41 115.7(3)
C44 C43 C42 121.2(3)
C44 C43 H43A 119.4
C42 C43 H43A 119.4
C43 C44 N39 121.7(3)
C43 C44 C48 122.9(3)
N39 C44 C48 115.4(3)
C40 C45 C46 115.3(3)
C40 C45 H45A 108.4
C46 C45 H45A 108.4
C40 C45 H45B 108.4
C46 C45 H45B 108.4
H45A C45 H45B 107.5
C47 C46 C45 111.8(3)
C47 C46 H46A 109.3
C45 C46 H46A 109.3
C47 C46 H46B 109.3
C45 C46 H46B 109.3
H46A C46 H46B 107.9
C46 C47 H47A 109.5
C46 C47 H47B 109.5
H47A C47 H47B 109.5
C46 C47 H47C 109.5
H47A C47 H47C 109.5
H47B C47 H47C 109.5
C44 C48 C49 116.8(3)
C44 C48 H48A 108.1
C49 C48 H48A 108.1
C44 C48 H48B 108.1
C49 C48 H48B 108.1
H48A C48 H48B 107.3
C48 C49 C50 112.8(3)
C48 C49 H49A 109.0
C50 C49 H49A 109.0
C48 C49 H49B 109.0
C50 C49 H49B 109.0
H49A C49 H49B 107.8
C49 C50 H50A 109.5
C49 C50 H50B 109.5
H50A C50 H50B 109.5
C49 C50 H50C 109.5
H50A C50 H50C 109.5
H50B C50 H50C 109.5
C42 N51 C52 119.9(3)
C42 N51 C53 120.6(3)
C52 N51 C53 118.7(3)
N51 C52 H52A 109.5
N51 C52 H52B 109.5
H52A C52 H52B 109.5
N51 C52 H52C 109.5
H52A C52 H52C 109.5
H52B C52 H52C 109.5
N51 C53 H53A 109.5
N51 C53 H53B 109.5
H53A C53 H53B 109.5
N51 C53 H53C 109.5
H53A C53 H53C 109.5
H53B C53 H53C 109.5

loop_
_geom_bond_atom_site_label_1
_geom_bond_atom_site_label_2
_geom_bond_distance
Pd1 N5 1.929(3)
Pd1 N2 2.024(3)
Pd1 N11 2.029(3)
Pd1 N39 2.060(3)
C1 N2 1.457(5)
C1 C36 1.515(5)
C1 H1A 0.9900
C1 H1B 0.9900
N2 C3 1.349(5)
C3 O3 1.244(4)
C3 C4 1.511(5)
C4 N5 1.340(5)
C4 C9 1.388(5)
N5 C6 1.342(5)
C6 C7 1.389(5)
C6 C10 1.505(5)
C7 C8 1.391(5)
C7 H7A 0.9500
C8 C9 1.381(6)
C8 H8A 0.9500
C9 H9A 0.9500
C10 O10 1.242(4)
C10 N11 1.359(5)
N11 C12 1.467(4)
C12 C13 1.512(5)
C12 H12A 0.9900
C12 H12B 0.9900
C13 C14 1.389(5)
C13 C18 1.392(5)
C14 C15 1.383(5)
C14 H14A 0.9500
C15 C16 1.392(5)
C15 H15A 0.9500
C16 O19 1.376(4)
C16 C17 1.392(5)
C17 C18 1.389(5)
C17 H17A 0.9500
C18 H18A 0.9500
O19 C20 1.448(4)
C20 C21 1.507(5)
C20 H20A 0.9900
C20 H20B 0.9900
C21 C22 1.533(5)
C21 H21A 0.9900
C21 H21B 0.9900
C22 C23 1.524(5)
C22 H22A 0.9900
C22 H22B 0.9900
C23 C24 1.530(5)
C23 H23A 0.9900
C23 H23B 0.9900
C24 C25 1.533(5)
C24 H24A 0.9900
C24 H24B 0.9900
C25 C26 1.515(5)
C25 H25A 0.9900
C25 H25B 0.9900
C26 C27 1.517(6)
C26 H26A 0.9900
C26 H26B 0.9900
C27 C28 1.534(5)
C27 H27A 0.9900
C27 H27B 0.9900
C28 C29 1.524(5)
C28 H28A 0.9900
C28 H28B 0.9900
C29 C30 1.531(5)
C29 H29A 0.9900
C29 H29B 0.9900
C30 C31 1.501(5)
C30 H30A 0.9900
C30 H30B 0.9900
C31 O32 1.442(4)
C31 H31A 0.9900
C31 H31B 0.9900
O32 C33 1.368(4)
C33 C38 1.391(5)
C33 C34 1.405(5)
C34 C35 1.380(5)
C34 H34A 0.9500
C35 C36 1.390(5)
C35 H35A 0.9500
C36 C37 1.395(5)
C37 C38 1.384(5)
C37 H37A 0.9500
C38 H38A 0.9500
N39 C40 1.344(4)
N39 C44 1.377(5)
C40 C41 1.370(5)
C40 C45 1.525(5)
C41 C42 1.415(5)
C41 H41A 0.9500
C42 N51 1.352(4)
C42 C43 1.409(5)
C43 C44 1.366(5)
C43 H43A 0.9500
C44 C48 1.519(5)
C45 C46 1.538(5)
C45 H45A 0.9900
C45 H45B 0.9900
C46 C47 1.518(5)
C46 H46A 0.9900
C46 H46B 0.9900
C47 H47A 0.9800
C47 H47B 0.9800
C47 H47C 0.9800
C48 C49 1.529(5)
C48 H48A 0.9900
C48 H48B 0.9900
C49 C50 1.536(5)
C49 H49A 0.9900
C49 H49B 0.9900
C50 H50A 0.9800
C50 H50B 0.9800
C50 H50C 0.9800
N51 C52 1.459(4)
N51 C53 1.464(5)
C52 H52A 0.9800
C52 H52B 0.9800
C52 H52C 0.9800
C53 H53A 0.9800
C53 H53B 0.9800
C53 H53C 0.9800

loop_
_geom_torsion_atom_site_label_1
_geom_torsion_atom_site_label_2
_geom_torsion_atom_site_label_3
_geom_torsion_atom_site_label_4
_geom_torsion
C36 C1 N2 C3 102.6(4)
C36 C1 N2 Pd1 -83.1(4)
N5 Pd1 N2 C3 -0.7(2)
N11 Pd1 N2 C3 3.8(5)
N39 Pd1 N2 C3 176.9(2)
N5 Pd1 N2 C1 -175.1(3)
N11 Pd1 N2 C1 -170.6(3)
N39 Pd1 N2 C1 2.5(3)
C1 N2 C3 O3 -4.9(5)
Pd1 N2 C3 O3 -179.9(3)
C1 N2 C3 C4 175.5(3)
Pd1 N2 C3 C4 0.5(4)
O3 C3 C4 N5 -179.6(3)
N2 C3 C4 N5 0.1(4)
O3 C3 C4 C9 1.1(6)
N2 C3 C4 C9 -179.3(3)
C9 C4 N5 C6 0.9(5)
C3 C4 N5 C6 -178.5(3)
C9 C4 N5 Pd1 178.7(2)
C3 C4 N5 Pd1 -0.7(4)
N2 Pd1 N5 C4 0.8(3)
N11 Pd1 N5 C4 -177.8(3)
N39 Pd1 N5 C4 -52(2)
N2 Pd1 N5 C6 178.7(3)
N11 Pd1 N5 C6 0.1(2)
N39 Pd1 N5 C6 126(2)
C4 N5 C6 C7 0.2(5)
Pd1 N5 C6 C7 -177.6(3)
C4 N5 C6 C10 179.2(3)
Pd1 N5 C6 C10 1.4(4)
N5 C6 C7 C8 -0.8(5)
C10 C6 C7 C8 -179.6(3)
C6 C7 C8 C9 0.2(5)
C7 C8 C9 C4 0.9(5)
N5 C4 C9 C8 -1.4(5)
C3 C4 C9 C8 177.9(3)
N5 C6 C10 O10 178.3(3)
C7 C6 C10 O10 -2.9(5)
N5 C6 C10 N11 -2.8(4)
C7 C6 C10 N11 176.1(3)
O10 C10 N11 C12 -3.0(5)
C6 C10 N11 C12 178.1(3)
O10 C10 N11 Pd1 -178.3(3)
C6 C10 N11 Pd1 2.9(4)
N5 Pd1 N11 C10 -1.8(2)
N2 Pd1 N11 C10 -6.3(5)
N39 Pd1 N11 C10 -179.3(2)
N5 Pd1 N11 C12 -176.4(3)
N2 Pd1 N11 C12 179.1(3)
N39 Pd1 N11 C12 6.0(3)
C10 N11 C12 C13 -91.1(4)
Pd1 N11 C12 C13 83.5(4)
N11 C12 C13 C14 55.1(4)
N11 C12 C13 C18 -124.3(4)
C18 C13 C14 C15 -0.9(5)
C12 C13 C14 C15 179.7(3)
C13 C14 C15 C16 -0.8(5)
C14 C15 C16 O19 -177.5(3)
C14 C15 C16 C17 2.1(5)
O19 C16 C17 C18 177.9(3)
C15 C16 C17 C18 -1.7(5)
C16 C17 C18 C13 0.1(5)
C14 C13 C18 C17 1.2(5)
C12 C13 C18 C17 -179.3(3)
C17 C16 O19 C20 -178.6(3)
C15 C16 O19 C20 1.0(5)
C16 O19 C20 C21 -80.1(4)
O19 C20 C21 C22 -57.9(4)
C20 C21 C22 C23 -176.8(3)
C21 C22 C23 C24 -177.9(3)
C22 C23 C24 C25 -159.7(3)
C23 C24 C25 C26 -60.8(5)
C24 C25 C26 C27 -61.3(5)
C25 C26 C27 C28 -58.1(4)
C26 C27 C28 C29 -174.9(3)
C27 C28 C29 C30 -65.4(4)
C28 C29 C30 C31 -174.7(3)
C29 C30 C31 O32 170.9(3)
C30 C31 O32 C33 85.0(4)
C31 O32 C33 C38 -3.5(5)
C31 O32 C33 C34 176.7(3)
O32 C33 C34 C35 -178.4(3)
C38 C33 C34 C35 1.7(6)
C33 C34 C35 C36 -0.7(6)
C34 C35 C36 C37 -0.7(6)
C34 C35 C36 C1 178.0(4)
N2 C1 C36 C35 133.5(4)
N2 C1 C36 C37 -47.9(5)
C35 C36 C37 C38 1.0(6)
C1 C36 C37 C38 -177.6(4)
C36 C37 C38 C33 0.1(6)
O32 C33 C38 C37 178.8(4)
C34 C33 C38 C37 -1.4(6)
N5 Pd1 N39 C40 139(2)
N2 Pd1 N39 C40 86.0(3)
N11 Pd1 N39 C40 -96.2(3)
N5 Pd1 N39 C44 -34(2)
N2 Pd1 N39 C44 -86.3(3)
N11 Pd1 N39 C44 91.4(3)
C44 N39 C40 C41 -0.4(5)
Pd1 N39 C40 C41 -172.8(3)
C44 N39 C40 C45 178.7(3)
Pd1 N39 C40 C45 6.2(4)
N39 C40 C41 C42 1.5(5)
C45 C40 C41 C42 -177.5(3)
C40 C41 C42 N51 177.4(3)
C40 C41 C42 C43 -1.9(5)
N51 C42 C43 C44 -178.0(3)
C41 C42 C43 C44 1.3(5)
C42 C43 C44 N39 -0.2(6)
C42 C43 C44 C48 177.1(3)
C40 N39 C44 C43 -0.3(5)
Pd1 N39 C44 C43 172.4(3)
C40 N39 C44 C48 -177.8(3)
Pd1 N39 C44 C48 -5.1(4)
N39 C40 C45 C46 175.3(3)
C41 C40 C45 C46 -5.7(5)
C40 C45 C46 C47 -179.4(3)
C43 C44 C48 C49 12.1(5)
N39 C44 C48 C49 -170.4(3)
C44 C48 C49 C50 73.2(4)
C43 C42 N51 C52 170.9(3)
C41 C42 N51 C52 -8.4(5)
C43 C42 N51 C53 0.7(5)
C41 C42 N51 C53 -178.6(3)
